data_1517346
loop_
_publ_author_name
'Brissos, Rosa F.'
'Torrents, Ester'
'Mariana Dos Santos Mello, Francyelli'
'Carvalho Pires, Wanessa'
'de Paula Silveira-Lacerda, Elis\^angela'
'Caballero, Ana B.'
'Caubet, Amparo'
'Massera, Chiara'
'Roubeau, Olivier'
'Teat, Simon J.'
'Gamez, Patrick'

_publ_section_title
;
 Highly cytotoxic DNA-interacting copper(ii) coordination compounds.
;
_journal_issue 10
_journal_name_full 'Metallomics : integrated biometal science'
_journal_page_first 1853
_journal_page_last 1868
_journal_paper_doi 10.1039/c4mt00152d
_journal_volume 6
_journal_year 2014
_chemical_formula_moiety 'C20 H20 Cu N4 O4'
_chemical_formula_sum 'C20 H20 Cu N4 O4'
_chemical_formula_weight 443.94
_chemical_name_systematic
; 
 ? 
;
_space_group_IT_number 14
_symmetry_cell_setting monoclinic
_symmetry_space_group_name_Hall '-P 2ybc'
_symmetry_space_group_name_H-M 'P 1 21/c 1'
_atom_sites_solution_hydrogens geom
_atom_sites_solution_primary direct
_atom_sites_solution_secondary difmap
_audit_creation_method SHELXL-97
_cell_angle_alpha 90.00
_cell_angle_beta 119.727(5)
_cell_angle_gamma 90.00
_cell_formula_units_Z 4
_cell_length_a 17.2957(12)
_cell_length_b 6.6675(5)
_cell_length_c 18.3318(9)
_cell_measurement_reflns_used 2788
_cell_measurement_temperature 100(2)
_cell_measurement_theta_max 32.42
_cell_measurement_theta_min 3.64
_cell_volume 1835.8(2)
_computing_cell_refinement 'Bruker SAINT v7.56a'
_computing_data_collection 'Bruker APEX 2'
_computing_data_reduction 'Bruker SAINT v7.56a'
_computing_molecular_graphics 'Bruker SHELXTL'
_computing_publication_material 'Bruker SHELXTL & local programs'
_computing_structure_refinement 'Bruker SHELXTL'
_computing_structure_solution 'SIR92 (Altomare 1993)'
_diffrn_ambient_temperature 100(2)
_diffrn_measured_fraction_theta_full 0.989
_diffrn_measured_fraction_theta_max 0.989
_diffrn_measurement_device_type 'Bruker APEX II CCD diffractometer'
_diffrn_measurement_method '\w rotation with narrow frames'
_diffrn_radiation_monochromator 'silicon 111'
_diffrn_radiation_source 'Advanced Light Source station 11.3.1'
_diffrn_radiation_type synchrotron
_diffrn_radiation_wavelength 0.77490
_diffrn_reflns_av_R_equivalents 0.0545
_diffrn_reflns_av_sigmaI/netI 0.0635
_diffrn_reflns_limit_h_max 24
_diffrn_reflns_limit_h_min -23
_diffrn_reflns_limit_k_max 9
_diffrn_reflns_limit_k_min -9
_diffrn_reflns_limit_l_max 25
_diffrn_reflns_limit_l_min -24
_diffrn_reflns_number 15267
_diffrn_reflns_theta_full 32.55
_diffrn_reflns_theta_max 32.55
_diffrn_reflns_theta_min 2.96
_diffrn_standards_number 0
_exptl_absorpt_coefficient_mu 1.549
_exptl_absorpt_correction_T_max 0.98
_exptl_absorpt_correction_T_min 0.86
_exptl_absorpt_correction_type multi-scan
_exptl_absorpt_process_details 'SADABS v2.10 Bruker AXS Madison WI US'
_exptl_crystal_colour green
_exptl_crystal_density_diffrn 1.606
_exptl_crystal_density_method 'not measured'
_exptl_crystal_description lath
_exptl_crystal_F_000 916
_exptl_crystal_size_max 0.10
_exptl_crystal_size_mid 0.03
_exptl_crystal_size_min 0.01
_refine_diff_density_max 0.525
_refine_diff_density_min -0.583
_refine_diff_density_rms 0.083
_refine_ls_extinction_method none
_refine_ls_goodness_of_fit_ref 1.001
_refine_ls_hydrogen_treatment constr
_refine_ls_matrix_type full
_refine_ls_number_parameters 265
_refine_ls_number_reflns 5093
_refine_ls_number_restraints 0
_refine_ls_restrained_S_all 1.001
_refine_ls_R_factor_all 0.0713
_refine_ls_R_factor_gt 0.0414
_refine_ls_shift/su_max 0.000
_refine_ls_shift/su_mean 0.000
_refine_ls_structure_factor_coef Fsqd
_refine_ls_weighting_details 'calc w=1/[\s^2^(Fo^2^)+(0.0573P)^2^+0.2509P] where P=(Fo^2^+2Fc^2^)/3'
_refine_ls_weighting_scheme calc
_refine_ls_wR_factor_gt 0.1044
_refine_ls_wR_factor_ref 0.1199
_reflns_number_gt 3448
_reflns_number_total 5093
_reflns_threshold_expression >2sigma(I)
_cod_data_source_file c4mt00152d1.cif
_cod_data_source_block pgd
_cod_depositor_comments 'Adding full bibliography for 1517344--1517349.cif.'
_cod_original_sg_symbol_H-M P21/c
_cod_database_code 1517346

loop_
_symmetry_equiv_pos_as_xyz
'x, y, z'
'-x, y+1/2, -z+1/2'
'-x, -y, -z'
'x, -y-1/2, z-1/2'

loop_
_atom_site_label
_atom_site_type_symbol
_atom_site_fract_x
_atom_site_fract_y
_atom_site_fract_z
_atom_site_U_iso_or_equiv
_atom_site_adp_type
_atom_site_occupancy
_atom_site_symmetry_multiplicity
_atom_site_calc_flag
_atom_site_refinement_flags
Cu1 Cu 0.593573(18) 0.24009(4) 0.357932(18) 0.01688(10) Uani 1 1 d .
O1 O 0.71482(11) 0.2455(2) 0.44064(11) 0.0196(3) Uani 1 1 d .
O2 O 0.56928(11) 0.1156(3) 0.44162(11) 0.0207(4) Uani 1 1 d .
O3 O 0.58898(12) 0.4067(3) 0.50056(13) 0.0303(4) Uani 1 1 d .
O4 O 0.59608(13) 0.1359(3) 0.56945(12) 0.0349(5) Uani 1 1 d .
N1 N 0.46885(13) 0.2646(3) 0.26114(13) 0.0175(4) Uani 1 1 d .
N2 N 0.54859(14) 0.2582(3) 0.19108(13) 0.0208(4) Uani 1 1 d .
H2B H 0.5527 0.2590 0.1451 0.025 Uiso 1 1 calc R
N3 N 0.62258(13) 0.2601(3) 0.26954(13) 0.0181(4) Uani 1 1 d .
N4 N 0.58569(13) 0.2232(3) 0.50580(13) 0.0213(4) Uani 1 1 d .
C1 C 0.38663(15) 0.2701(3) 0.25835(15) 0.0185(4) Uani 1 1 d .
C2 C 0.38317(17) 0.2982(4) 0.33233(16) 0.0225(5) Uani 1 1 d .
H2A H 0.4367 0.3154 0.3843 0.027 Uiso 1 1 calc R
C3 C 0.30227(17) 0.3011(4) 0.33005(18) 0.0260(6) Uani 1 1 d .
H3A H 0.3007 0.3188 0.3807 0.031 Uiso 1 1 calc R
C4 C 0.22230(17) 0.2782(4) 0.25403(19) 0.0276(6) Uani 1 1 d .
H4A H 0.1671 0.2780 0.2534 0.033 Uiso 1 1 calc R
C5 C 0.22422(16) 0.2561(4) 0.18090(18) 0.0251(5) Uani 1 1 d .
H5A H 0.1700 0.2431 0.1293 0.030 Uiso 1 1 calc R
C6 C 0.30599(16) 0.2525(3) 0.18109(16) 0.0220(5) Uani 1 1 d .
C7 C 0.31097(17) 0.2345(3) 0.10633(16) 0.0236(5) Uani 1 1 d .
H7A H 0.2577 0.2194 0.0540 0.028 Uiso 1 1 calc R
C8 C 0.38980(17) 0.2385(3) 0.10843(16) 0.0235(5) Uani 1 1 d .
H8A H 0.3928 0.2306 0.0582 0.028 Uiso 1 1 calc R
C9 C 0.46877(15) 0.2550(3) 0.18822(15) 0.0186(4) Uani 1 1 d .
C10 C 0.70070(16) 0.2661(3) 0.27572(16) 0.0198(5) Uani 1 1 d .
H10A H 0.7036 0.2734 0.2254 0.024 Uiso 1 1 calc R
C11 C 0.78259(16) 0.2623(3) 0.35376(15) 0.0192(4) Uani 1 1 d .
C12 C 0.86186(17) 0.2686(4) 0.34925(17) 0.0240(5) Uani 1 1 d .
H12A H 0.8585 0.2783 0.2961 0.029 Uiso 1 1 calc R
C13 C 0.94283(17) 0.2610(4) 0.42028(19) 0.0277(6) Uani 1 1 d .
H13A H 0.9959 0.2640 0.4169 0.033 Uiso 1 1 calc R
C14 C 0.94691(17) 0.2486(4) 0.49879(18) 0.0254(5) Uani 1 1 d .
H14A H 1.0037 0.2447 0.5481 0.030 Uiso 1 1 calc R
C15 C 0.87203(16) 0.2420(3) 0.50738(16) 0.0213(5) Uani 1 1 d .
C16 C 0.78613(15) 0.2502(3) 0.43285(16) 0.0184(4) Uani 1 1 d .
C17 C 0.87926(16) 0.2294(3) 0.59452(16) 0.0212(5) Uani 1 1 d .
C18 C 0.97638(17) 0.2241(4) 0.66588(18) 0.0297(6) Uani 1 1 d .
H18A H 1.0064 0.1070 0.6589 0.045 Uiso 1 1 calc R
H18B H 0.9780 0.2154 0.7200 0.045 Uiso 1 1 calc R
H18C H 1.0069 0.3466 0.6643 0.045 Uiso 1 1 calc R
C19 C 0.83523(17) 0.4139(4) 0.60901(17) 0.0251(5) Uani 1 1 d .
H19A H 0.8656 0.5357 0.6066 0.038 Uiso 1 1 calc R
H19B H 0.8397 0.4040 0.6643 0.038 Uiso 1 1 calc R
H19C H 0.7724 0.4195 0.5654 0.038 Uiso 1 1 calc R
C20 C 0.83366(17) 0.0381(4) 0.60109(17) 0.0265(6) Uani 1 1 d .
H20A H 0.8631 -0.0796 0.5939 0.040 Uiso 1 1 calc R
H20B H 0.7709 0.0391 0.5572 0.040 Uiso 1 1 calc R
H20C H 0.8379 0.0329 0.6564 0.040 Uiso 1 1 calc R

loop_
_atom_site_aniso_label
_atom_site_aniso_U_11
_atom_site_aniso_U_22
_atom_site_aniso_U_33
_atom_site_aniso_U_23
_atom_site_aniso_U_13
_atom_site_aniso_U_12
Cu1 0.01544(15) 0.01773(16) 0.01644(16) 0.00011(12) 0.00713(12) 0.00040(11)
O1 0.0161(7) 0.0241(9) 0.0187(8) 0.0002(7) 0.0088(7) 0.0002(7)
O2 0.0200(8) 0.0228(9) 0.0195(9) -0.0022(7) 0.0098(7) -0.0009(7)
O3 0.0295(10) 0.0251(10) 0.0354(12) -0.0080(8) 0.0155(9) -0.0037(8)
O4 0.0327(11) 0.0528(13) 0.0202(10) 0.0084(9) 0.0137(9) 0.0079(9)
N1 0.0169(9) 0.0142(9) 0.0171(9) 0.0013(8) 0.0052(8) 0.0005(7)
N2 0.0226(10) 0.0231(10) 0.0157(10) 0.0009(8) 0.0088(8) -0.0003(8)
N3 0.0192(9) 0.0153(9) 0.0179(10) -0.0022(8) 0.0078(8) -0.0007(7)
N4 0.0160(9) 0.0281(12) 0.0207(10) 0.0001(9) 0.0098(8) 0.0005(8)
C1 0.0161(10) 0.0143(11) 0.0218(12) -0.0008(9) 0.0068(9) -0.0004(8)
C2 0.0194(12) 0.0230(12) 0.0204(13) 0.0010(9) 0.0062(10) 0.0020(9)
C3 0.0222(13) 0.0268(13) 0.0292(15) 0.0026(11) 0.0128(11) 0.0026(9)
C4 0.0172(11) 0.0212(13) 0.0396(16) 0.0007(11) 0.0104(11) 0.0007(9)
C5 0.0160(11) 0.0195(12) 0.0297(13) 0.0014(11) 0.0037(10) -0.0006(9)
C6 0.0226(12) 0.0126(10) 0.0239(12) -0.0006(9) 0.0064(10) -0.0017(9)
C7 0.0224(12) 0.0178(12) 0.0202(12) -0.0014(10) 0.0026(10) -0.0025(9)
C8 0.0280(13) 0.0176(12) 0.0184(12) 0.0009(10) 0.0065(10) -0.0003(10)
C9 0.0189(11) 0.0139(10) 0.0200(11) 0.0005(9) 0.0074(9) 0.0004(8)
C10 0.0239(12) 0.0155(11) 0.0228(12) -0.0011(9) 0.0136(10) 0.0012(9)
C11 0.0210(11) 0.0174(11) 0.0213(12) 0.0009(9) 0.0120(10) 0.0017(9)
C12 0.0269(12) 0.0211(12) 0.0299(14) -0.0025(10) 0.0186(11) -0.0021(10)
C13 0.0199(12) 0.0290(14) 0.0378(15) -0.0021(12) 0.0171(11) -0.0007(10)
C14 0.0186(11) 0.0253(13) 0.0297(13) -0.0031(11) 0.0100(10) 0.0001(10)
C15 0.0200(11) 0.0172(11) 0.0249(13) -0.0010(10) 0.0096(10) 0.0009(9)
C16 0.0194(10) 0.0134(10) 0.0248(12) -0.0007(9) 0.0128(10) -0.0002(8)
C17 0.0200(11) 0.0186(12) 0.0208(12) 0.0004(9) 0.0068(10) 0.0016(9)
C18 0.0207(12) 0.0332(15) 0.0271(14) -0.0008(11) 0.0058(11) 0.0011(10)
C19 0.0248(13) 0.0234(13) 0.0237(14) -0.0017(10) 0.0096(11) 0.0028(10)
C20 0.0261(14) 0.0252(13) 0.0236(14) 0.0030(10) 0.0089(11) 0.0011(10)

loop_
_atom_type_symbol
_atom_type_description
_atom_type_scat_dispersion_real
_atom_type_scat_dispersion_imag
_atom_type_scat_source
C C -0.0020 0.0020 'WCROMER Program in WinGX L.Kissel & R.H.Pratt Acta Cryst A46 170 1990'
H H 0.0000 0.0000 'WCROMER Program in WinGX L.Kissel & R.H.Pratt Acta Cryst A46 170 1990'
N N -0.0031 0.0040 'WCROMER Program in WinGX L.Kissel & R.H.Pratt Acta Cryst A46 170 1990'
O O -0.0041 0.0074 'WCROMER Program in WinGX L.Kissel & R.H.Pratt Acta Cryst A46 170 1990'
Cu Cu 0.1330 1.4803 'WCROMER Program in WinGX L.Kissel & R.H.Pratt Acta Cryst A46 170 1990'

loop_
_geom_angle_atom_site_label_1
_geom_angle_atom_site_label_2
_geom_angle_atom_site_label_3
_geom_angle
O1 Cu1 N3 91.45(8)
O1 Cu1 O2 87.90(7)
N3 Cu1 O2 158.93(8)
O1 Cu1 N1 171.72(7)
N3 Cu1 N1 82.22(8)
O2 Cu1 N1 99.92(7)
C16 O1 Cu1 130.20(16)
N4 O2 Cu1 116.34(14)
C9 N1 C1 117.9(2)
C9 N1 Cu1 110.33(15)
C1 N1 Cu1 131.45(17)
C9 N2 N3 116.3(2)
C9 N2 H2B 121.8
N3 N2 H2B 121.8
C10 N3 N2 118.7(2)
C10 N3 Cu1 128.53(18)
N2 N3 Cu1 112.65(15)
O3 N4 O4 123.5(2)
O3 N4 O2 118.8(2)
O4 N4 O2 117.7(2)
N1 C1 C2 120.0(2)
N1 C1 C6 120.9(2)
C2 C1 C6 119.1(2)
C3 C2 C1 120.2(2)
C3 C2 H2A 119.9
C1 C2 H2A 119.9
C2 C3 C4 121.0(3)
C2 C3 H3A 119.5
C4 C3 H3A 119.5
C5 C4 C3 119.7(2)
C5 C4 H4A 120.2
C3 C4 H4A 120.2
C4 C5 C6 120.7(2)
C4 C5 H5A 119.6
C6 C5 H5A 119.6
C5 C6 C1 119.3(2)
C5 C6 C7 122.6(2)
C1 C6 C7 118.1(2)
C8 C7 C6 121.1(2)
C8 C7 H7A 119.5
C6 C7 H7A 119.5
C7 C8 C9 118.2(2)
C7 C8 H8A 120.9
C9 C8 H8A 120.9
N1 C9 N2 117.7(2)
N1 C9 C8 123.7(2)
N2 C9 C8 118.7(2)
N3 C10 C11 123.9(2)
N3 C10 H10A 118.0
C11 C10 H10A 118.0
C12 C11 C16 120.5(2)
C12 C11 C10 116.7(2)
C16 C11 C10 122.8(2)
C13 C12 C11 120.7(2)
C13 C12 H12A 119.6
C11 C12 H12A 119.6
C12 C13 C14 119.1(2)
C12 C13 H13A 120.4
C14 C13 H13A 120.4
C15 C14 C13 123.0(2)
C15 C14 H14A 118.5
C13 C14 H14A 118.5
C14 C15 C16 118.5(2)
C14 C15 C17 121.4(2)
C16 C15 C17 120.1(2)
O1 C16 C11 123.0(2)
O1 C16 C15 118.7(2)
C11 C16 C15 118.2(2)
C18 C17 C20 107.6(2)
C18 C17 C19 107.3(2)
C20 C17 C19 109.5(2)
C18 C17 C15 112.1(2)
C20 C17 C15 110.2(2)
C19 C17 C15 110.0(2)
C17 C18 H18A 109.5
C17 C18 H18B 109.5
H18A C18 H18B 109.5
C17 C18 H18C 109.5
H18A C18 H18C 109.5
H18B C18 H18C 109.5
C17 C19 H19A 109.5
C17 C19 H19B 109.5
H19A C19 H19B 109.5
C17 C19 H19C 109.5
H19A C19 H19C 109.5
H19B C19 H19C 109.5
C17 C20 H20A 109.5
C17 C20 H20B 109.5
H20A C20 H20B 109.5
C17 C20 H20C 109.5
H20A C20 H20C 109.5
H20B C20 H20C 109.5

loop_
_geom_bond_atom_site_label_1
_geom_bond_atom_site_label_2
_geom_bond_distance
Cu1 O1 1.8827(17)
Cu1 N3 1.924(2)
Cu1 O2 1.9644(17)
Cu1 N1 2.008(2)
O1 C16 1.310(3)
O2 N4 1.284(3)
O3 N4 1.231(3)
O4 N4 1.235(3)
N1 C9 1.338(3)
N1 C1 1.398(3)
N2 C9 1.355(3)
N2 N3 1.372(3)
N2 H2B 0.8800
N3 C10 1.299(3)
C1 C2 1.399(3)
C1 C6 1.416(3)
C2 C3 1.379(3)
C2 H2A 0.9500
C3 C4 1.403(4)
C3 H3A 0.9500
C4 C5 1.365(4)
C4 H4A 0.9500
C5 C6 1.413(3)
C5 H5A 0.9500
C6 C7 1.420(4)
C7 C8 1.345(4)
C7 H7A 0.9500
C8 C9 1.427(3)
C8 H8A 0.9500
C10 C11 1.430(3)
C10 H10A 0.9500
C11 C12 1.415(3)
C11 C16 1.423(3)
C12 C13 1.360(4)
C12 H12A 0.9500
C13 C14 1.408(4)
C13 H13A 0.9500
C14 C15 1.381(3)
C14 H14A 0.9500
C15 C16 1.437(3)
C15 C17 1.542(4)
C17 C18 1.535(3)
C17 C20 1.535(3)
C17 C19 1.538(3)
C18 H18A 0.9800
C18 H18B 0.9800
C18 H18C 0.9800
C19 H19A 0.9800
C19 H19B 0.9800
C19 H19C 0.9800
C20 H20A 0.9800
C20 H20B 0.9800
C20 H20C 0.9800
